data_7237042
loop_
_publ_author_name
'Li, Hongdao'
'Sun, Zan'
'Sun, Juan'
'Xi, Lu'
'Guo, Jianni'
'Sun, Guifang'
'Xie, Jing'
'Ma, Yue'
'Li, Licun'

_publ_section_title
;
 Single-molecule magnet behavior in a CuII-decorated {DyIII2} complex with
 nitronyl nitroxide biradicals
;
_journal_issue 8
_journal_name_full 'Journal of Materials Chemistry C'
_journal_page_first 2060
_journal_paper_doi 10.1039/C7TC05377K
_journal_volume 6
_journal_year 2018
_chemical_formula_moiety 'C100 H72 Cu2 Dy2 F60 N10 O30'
_chemical_formula_sum 'C100 H72 Cu2 Dy2 F60 N10 O30'
_chemical_formula_weight 3485.78
_space_group_crystal_system triclinic
_space_group_IT_number 2
_space_group_name_Hall '-P 1'
_space_group_name_H-M_alt 'P -1'
_atom_sites_solution_hydrogens geom
_audit_block_doi 10.5517/ccdc.csd.cc1q8f8p
_audit_creation_method SHELXL-2014/7
_audit_update_record
;
2017-11-22 deposited with the CCDC.
2018-01-24 downloaded from the CCDC.
;
_cell_angle_alpha 67.533(5)
_cell_angle_beta 87.497(8)
_cell_angle_gamma 65.840(5)
_cell_formula_units_Z 1
_cell_length_a 15.3037(9)
_cell_length_b 15.4757(3)
_cell_length_c 16.3541(10)
_cell_measurement_reflns_used 9618
_cell_measurement_temperature 113(2)
_cell_measurement_theta_max 27.5
_cell_measurement_theta_min 3.1
_cell_volume 3236.4(4)
_computing_cell_refinement 'Bruker XSCANS'
_computing_data_collection 'CrystalClear (Rigaku Inc., 2008)'
_computing_data_reduction 'Bruker SHELXTL'
_computing_molecular_graphics SHELXL-2014/7
_computing_publication_material SHELXL-2014/7
_computing_structure_refinement 'SHELXL-2014/7 (Sheldrick, 2014)'
_computing_structure_solution 'SHELXL-2014/7 (Sheldrick, 2014)'
_diffrn_ambient_temperature 113(2)
_diffrn_measured_fraction_theta_full 0.980
_diffrn_measured_fraction_theta_max 0.962
_diffrn_measurement_device_type 'CCD area detector'
_diffrn_radiation_type MoK\a
_diffrn_radiation_wavelength 0.71073
_diffrn_reflns_av_R_equivalents 0.0299
_diffrn_reflns_av_unetI/netI 0.0350
_diffrn_reflns_Laue_measured_fraction_full 0.980
_diffrn_reflns_Laue_measured_fraction_max 0.962
_diffrn_reflns_limit_h_max 19
_diffrn_reflns_limit_h_min -19
_diffrn_reflns_limit_k_max 20
_diffrn_reflns_limit_k_min -20
_diffrn_reflns_limit_l_max 21
_diffrn_reflns_limit_l_min -21
_diffrn_reflns_number 35640
_diffrn_reflns_point_group_measured_fraction_full 0.980
_diffrn_reflns_point_group_measured_fraction_max 0.962
_diffrn_reflns_theta_full 25.242
_diffrn_reflns_theta_max 27.544
_diffrn_reflns_theta_min 3.074
_exptl_absorpt_coefficient_mu 1.626
_exptl_absorpt_correction_T_max 0.746
_exptl_absorpt_correction_T_min 0.730
_exptl_absorpt_correction_type multi-scan
_exptl_absorpt_process_details CrystalClear
_exptl_crystal_colour red
_exptl_crystal_density_diffrn 1.788
_exptl_crystal_description Prism
_exptl_crystal_F_000 1712
_exptl_crystal_size_max 0.20
_exptl_crystal_size_mid 0.19
_exptl_crystal_size_min 0.18
_refine_diff_density_max 1.938
_refine_diff_density_min -1.351
_refine_diff_density_rms 0.158
_refine_ls_extinction_method none
_refine_ls_goodness_of_fit_ref 1.055
_refine_ls_hydrogen_treatment constr
_refine_ls_matrix_type full
_refine_ls_number_parameters 995
_refine_ls_number_reflns 14367
_refine_ls_number_restraints 454
_refine_ls_restrained_S_all 1.096
_refine_ls_R_factor_all 0.0651
_refine_ls_R_factor_gt 0.0572
_refine_ls_shift/su_max 0.000
_refine_ls_shift/su_mean 0.000
_refine_ls_structure_factor_coef Fsqd
_refine_ls_weighting_details 'w=1/[\s^2^(Fo^2^)+(0.1000P)^2^+12.0000P] where P=(Fo^2^+2Fc^2^)/3'
_refine_ls_weighting_scheme calc
_refine_ls_wR_factor_gt 0.1620
_refine_ls_wR_factor_ref 0.1679
_reflns_Friedel_coverage 0.000
_reflns_number_gt 12501
_reflns_number_total 14931
_reflns_threshold_expression 'I > 2\s(I)'
_cod_data_source_file c7tc05377k2.cif
_cod_data_source_block 4Dy
_cod_depositor_comments
;
The following automatic conversions were performed:

data item '_exptl_absorpt_correction_type' value 'Multi-scan' was
changed to 'multi-scan' in accordance with the
/home/saulius/struct/COD-crude-data/automatic-downloads/DataCite-retrospective/RSC/depositions/lib/dictionaries/cif_core.dic
dictionary named 'cif_core.dic' version 2.4.2 last updated on
2011-04-26.

Automatic conversion script
Id: cif_fix_values 6909 2019-04-08 15:41:33Z antanas 
;
_cod_original_cell_volume 3236.4(3)
_cod_database_code 7237042
_shelx_shelxl_version_number 2014/7
_shelx_space_group_comment
;
The symmetry employed for this shelxl refinement is uniquely defined
by the following loop, which should always be used as a source of
symmetry information in preference to the above space-group names.
They are only intended as comments.
;

loop_
_space_group_symop_operation_xyz
'x, y, z'
'-x, -y, -z'

loop_
_atom_site_label
_atom_site_type_symbol
_atom_site_fract_x
_atom_site_fract_y
_atom_site_fract_z
_atom_site_U_iso_or_equiv
_atom_site_adp_type
_atom_site_occupancy
_atom_site_site_symmetry_order
_atom_site_calc_flag
_atom_site_refinement_flags_posn
_atom_site_refinement_flags_adp
_atom_site_refinement_flags_occupancy
_atom_site_disorder_assembly
_atom_site_disorder_group
Dy1 Dy 0.89292(2) -0.01047(2) 0.45103(2) 0.02494(9) Uani 1 1 d . U . . .
Cu3 Cu 0.67470(4) 0.69928(5) 0.19991(4) 0.02538(14) Uani 1 1 d . U . . .
O7 O 0.9755(2) 0.0936(2) 0.4339(2) 0.0225(6) Uani 1 1 d . U . . .
C9 C 0.6944(5) 0.1789(7) 0.4664(6) 0.0609(17) Uani 1 1 d . U . . .
C8 C 0.6686(6) 0.1215(9) 0.5418(6) 0.071(2) Uani 1 1 d . U . . .
H8 H 0.6082 0.1502 0.5588 0.086 Uiso 1 1 calc R U . . .
C6 C 0.6967(5) -0.0304(8) 0.6731(4) 0.081(3) Uani 1 1 d D U . . .
N5 N 0.8579(3) 0.4654(3) -0.1405(3) 0.0278(9) Uani 1 1 d . U . . .
C34 C 0.8480(3) 0.6285(3) -0.0218(3) 0.0201(8) Uani 1 1 d . U . . .
H34 H 0.8296 0.6895 -0.0726 0.024 Uiso 1 1 calc R U . . .
O12 O 0.8044(2) 0.6902(3) 0.2070(2) 0.0210(6) Uani 1 1 d . U . . .
F31 F 0.6358(4) 0.8846(3) -0.1092(3) 0.0652(12) Uani 1 1 d . U . . .
O11 O 0.6474(3) 0.7815(3) 0.0736(2) 0.0299(7) Uani 1 1 d . U . . .
C31 C 0.9025(3) 0.4475(3) 0.1304(3) 0.0187(8) Uani 1 1 d . U . . .
C44 C 0.8213(4) 0.5435(4) -0.1129(3) 0.0265(10) Uani 1 1 d . U . . .
F30 F 0.5076(4) 0.9473(4) -0.0542(3) 0.0863(18) Uani 1 1 d . U . . .
O10 O 0.6810(3) 0.5683(3) 0.1696(3) 0.0358(8) Uani 1 1 d . U . . .
C29 C 0.6046(4) 0.7679(5) 0.0176(4) 0.0337(11) Uani 1 1 d . U . . .
O4 O 0.7692(3) 0.1507(3) 0.4334(3) 0.0441(10) Uani 1 1 d . U . . .
F7 F 0.7672(4) -0.0835(6) 0.7461(3) 0.098(2) Uani 1 1 d D U . . .
C36 C 0.8821(3) 0.4468(3) 0.0485(3) 0.0211(9) Uani 1 1 d . U . . .
H36 H 0.8875 0.3865 0.0446 0.025 Uiso 1 1 calc R U . . .
C26 C 0.6207(7) 0.4969(7) 0.0963(6) 0.0657(18) Uani 1 1 d D U . . .
C35 C 0.8533(3) 0.5391(3) -0.0278(3) 0.0194(8) Uani 1 1 d . U . . .
F9 F 0.6261(7) 0.0318(7) 0.7032(6) 0.156(4) Uani 1 1 d . U . . .
F11 F 0.5897(6) 0.3079(6) 0.3342(5) 0.132(3) Uani 1 1 d D U . . .
N2 N 0.8307(3) 0.7462(3) 0.1371(2) 0.0192(7) Uani 1 1 d . U . . .
O14 O 0.6967(4) 0.7096(4) -0.1675(3) 0.0707(19) Uani 1 1 d . U . . .
N3 N 0.8782(3) 0.7974(3) 0.0070(3) 0.0223(8) Uani 1 1 d . U . . .
C17 C 0.8939(4) 0.2751(4) 0.3580(3) 0.0254(10) Uani 1 1 d . U . . .
H17 H 0.8620 0.2806 0.4067 0.030 Uiso 1 1 calc R U . . .
N1 N 0.9237(3) 0.3551(3) 0.2108(2) 0.0207(7) Uani 1 1 d . U . . .
N4 N 0.7494(4) 0.6243(4) -0.1735(3) 0.0465(13) Uani 1 1 d . U . . .
C32 C 0.8988(3) 0.5342(3) 0.1380(3) 0.0179(8) Uani 1 1 d . U . . .
H32 H 0.9147 0.5323 0.1931 0.022 Uiso 1 1 calc R U . . .
C45 C 0.8053(4) 0.4962(5) -0.2294(4) 0.0386(10) Uani 1 1 d . U . . .
O1 O 0.9342(3) -0.1867(3) 0.4854(3) 0.0346(8) Uani 1 1 d . U . . .
O13 O 0.9086(3) 0.7990(3) -0.0661(2) 0.0323(8) Uani 1 1 d . U . . .
C46B C 0.7559(9) 0.6157(10) -0.2621(8) 0.0374(13) Uani 0.5 1 d . U P A 2
C28 C 0.5930(4) 0.6827(5) 0.0251(4) 0.0419(13) Uani 1 1 d . U . . .
H28 H 0.5563 0.6869 -0.0212 0.050 Uiso 1 1 calc R U . . .
C37 C 0.8611(3) 0.7207(3) 0.0687(3) 0.0179(8) Uani 1 1 d . U . . .
O3 O 0.8157(3) -0.0330(4) 0.5773(3) 0.0455(10) Uani 1 1 d . U . . .
F29 F 0.5131(4) 0.8568(4) -0.1281(3) 0.0819(16) Uani 1 1 d . U . . .
C48A C 0.8098(16) 0.6805(11) -0.3224(12) 0.082(4) Uani 0.5 1 d D U P A 2
H48A H 0.8434 0.6962 -0.2857 0.123 Uiso 0.5 1 calc R U P A 2
H48B H 0.7634 0.7436 -0.3668 0.123 Uiso 0.5 1 calc R U P A 2
H48C H 0.8553 0.6410 -0.3511 0.123 Uiso 0.5 1 calc DR U P A 2
F28 F 0.6475(5) 0.4824(5) 0.0223(4) 0.0948(19) Uani 1 1 d . U . . .
F3 F 0.8852(4) -0.3363(4) 0.4801(4) 0.0745(14) Uani 1 1 d . U . . .
C38 C 0.8287(4) 0.8462(4) 0.1292(3) 0.0236(9) Uani 1 1 d . U . . .
C20 C 0.9868(4) 0.2618(4) 0.2131(3) 0.0251(10) Uani 1 1 d . U . . .
H20 H 1.0183 0.2581 0.1638 0.030 Uiso 1 1 calc R U . . .
C22 C 0.6485(5) 0.5962(5) 0.3768(4) 0.0378(12) Uani 1 1 d . U . . .
O8 O 0.7071(3) 0.6197(4) 0.3264(3) 0.0402(9) Uani 1 1 d . U . . .
C24 C 0.5037(4) 0.6947(5) 0.2722(5) 0.0432(14) Uani 1 1 d . U . . .
O9 O 0.5364(3) 0.7370(3) 0.2044(3) 0.0354(8) Uani 1 1 d . U . . .
F19 F 0.7705(4) 0.4385(4) 0.4758(3) 0.0740(14) Uani 1 1 d . U . . .
F20 F 0.6392(4) 0.4954(5) 0.5270(3) 0.0859(17) Uani 1 1 d . U . . .
F16 F 0.8249(6) 0.1082(5) 0.1091(4) 0.113(2) Uani 1 1 d . U . . .
F21 F 0.7334(5) 0.5695(5) 0.5077(3) 0.097(2) Uani 1 1 d . U . . .
C4 C 1.0584(4) -0.1442(5) 0.3533(4) 0.0353(11) Uani 1 1 d . U . . .
O2 O 1.0213(3) -0.0690(3) 0.3732(3) 0.0328(8) Uani 1 1 d . U . . .
F12B F 0.6634(6) 0.3559(6) 0.3991(12) 0.133(6) Uani 0.83(2) 1 d . U P B 2
C27 C 0.6347(4) 0.5876(5) 0.1009(4) 0.0397(12) Uani 1 1 d . U . . .
C33 C 0.8706(3) 0.6258(3) 0.0609(3) 0.0174(8) Uani 1 1 d . U . . .
C19 C 1.0047(4) 0.1732(3) 0.2866(3) 0.0264(10) Uani 1 1 d . U . . .
H19 H 1.0471 0.1097 0.2866 0.032 Uiso 1 1 calc R U . . .
C18 C 0.9596(3) 0.1775(3) 0.3622(3) 0.0209(9) Uani 1 1 d . U . . .
C47 C 0.6657(7) 0.6783(6) -0.3206(6) 0.076(2) Uani 1 1 d . U . . .
H47D H 0.6735 0.6702 -0.3761 0.114 Uiso 0.5 1 calc R U P A 2
H47E H 0.6171 0.6569 -0.2932 0.114 Uiso 0.5 1 calc R U P A 2
H47F H 0.6463 0.7495 -0.3314 0.114 Uiso 0.5 1 calc R U P A 2
H47A H 0.6095 0.7275 -0.3085 0.114 Uiso 0.5 1 calc R U P A 1
H47B H 0.7086 0.7096 -0.3460 0.114 Uiso 0.5 1 calc R U P A 1
H47C H 0.6466 0.6566 -0.3618 0.114 Uiso 0.5 1 calc R U P A 1
C46A C 0.7134(9) 0.5918(9) -0.2403(8) 0.0383(15) Uani 0.5 1 d D U P A 1
F26 F 0.6781(6) 0.4073(4) 0.1590(5) 0.114(2) Uani 1 1 d . U . . .
C43 C 0.7279(5) 0.9134(5) 0.1414(5) 0.0489(17) Uani 1 1 d . U . . .
H43A H 0.6809 0.9208 0.0993 0.073 Uiso 1 1 calc R U . . .
H43B H 0.7239 0.9802 0.1317 0.073 Uiso 1 1 calc R U . . .
H43C H 0.7156 0.8816 0.2010 0.073 Uiso 1 1 calc R U . . .
C40 C 0.7742(7) 0.9791(5) -0.0356(5) 0.068(2) Uani 1 1 d . U . . .
H40A H 0.7955 0.9955 -0.0934 0.102 Uiso 1 1 calc R U . . .
H40B H 0.7549 1.0373 -0.0197 0.102 Uiso 1 1 calc R U . . .
H40C H 0.7203 0.9627 -0.0371 0.102 Uiso 1 1 calc R U . . .
C3 C 1.0470(4) -0.2361(4) 0.3896(4) 0.0375(12) Uani 1 1 d . U . . .
H3 H 1.0815 -0.2894 0.3714 0.045 Uiso 1 1 calc R U . . .
F2 F 1.0104(4) -0.4038(3) 0.5725(3) 0.0593(11) Uani 1 1 d . U . . .
O5 O 0.7538(3) -0.0239(4) 0.4145(3) 0.0461(10) Uani 1 1 d . U . . .
F8 F 0.6527(6) -0.0798(6) 0.6721(6) 0.128(3) Uani 1 1 d . U . . .
F1 F 1.0224(5) -0.4104(4) 0.4442(4) 0.0839(17) Uani 1 1 d . U . . .
C12 C 0.6945(6) 0.0188(8) 0.3508(6) 0.071(2) Uani 1 1 d D U . . .
C11 C 0.6061(6) 0.0037(7) 0.3624(5) 0.111(3) Uani 1 1 d D U . . .
F15 F 0.5195(6) 0.0903(9) 0.3284(12) 0.242(6) Uani 1 1 d D U . . .
C30 C 0.5648(5) 0.8651(6) -0.0701(4) 0.0507(16) Uani 1 1 d . U . . .
F10 F 0.5442(5) 0.3228(8) 0.4499(7) 0.164(4) Uani 1 1 d D U . . .
C23 C 0.5520(5) 0.6269(5) 0.3567(5) 0.0469(15) Uani 1 1 d . U . . .
H23 H 0.5181 0.6014 0.4009 0.056 Uiso 1 1 calc R U . . .
C42 C 0.9008(6) 0.8220(6) 0.2035(5) 0.056(2) Uani 1 1 d . U . . .
H42A H 0.8802 0.7938 0.2600 0.084 Uiso 1 1 calc R U . . .
H42B H 0.9053 0.8841 0.1976 0.084 Uiso 1 1 calc R U . . .
H42C H 0.9629 0.7726 0.2004 0.084 Uiso 1 1 calc R U . . .
O6 O 0.8452(3) 0.0829(3) 0.2964(3) 0.0389(9) Uani 1 1 d . U . . .
F27 F 0.5444(13) 0.485(2) 0.1396(18) 0.081(4) Uani 0.26(2) 1 d D U P C 1
F18 F 0.8181(5) 0.2353(4) 0.1324(4) 0.0911(18) Uani 1 1 d . U . . .
C48B C 0.6227(10) 0.5725(16) -0.2083(14) 0.094(4) Uani 0.5 1 d D U P A 1
H48D H 0.6368 0.5273 -0.1461 0.141 Uiso 0.5 1 calc DR U P A 1
H48E H 0.6063 0.5414 -0.2423 0.141 Uiso 0.5 1 calc R U P A 1
H48F H 0.5693 0.6371 -0.2167 0.141 Uiso 0.5 1 calc R U P A 1
F17 F 0.6875(5) 0.2316(6) 0.1003(4) 0.112(2) Uani 1 1 d . U . . .
C16 C 0.8768(4) 0.3626(4) 0.2817(3) 0.0252(10) Uani 1 1 d . U . . .
H16 H 0.8330 0.4269 0.2789 0.030 Uiso 1 1 calc R U . . .
C2 C 0.9852(5) -0.2480(4) 0.4519(4) 0.0354(11) Uani 1 1 d . U . . .
C13 C 0.6932(6) 0.0889(8) 0.2648(6) 0.073(2) Uani 1 1 d . U . . .
H13 H 0.6399 0.1198 0.2217 0.088 Uiso 1 1 calc R U . . .
C7 C 0.7332(6) 0.0199(8) 0.5933(5) 0.065(2) Uani 1 1 d . U . . .
C41 C 0.9489(7) 0.9014(8) 0.0307(6) 0.069(2) Uani 1 1 d . U . . .
H41A H 0.9989 0.8408 0.0743 0.104 Uiso 1 1 calc R U . . .
H41B H 0.9378 0.9601 0.0440 0.104 Uiso 1 1 calc R U . . .
H41C H 0.9686 0.9126 -0.0276 0.104 Uiso 1 1 calc R U . . .
F13 F 0.5925(7) -0.0483(9) 0.3156(7) 0.159(3) Uani 1 1 d D U . . .
C39 C 0.8563(4) 0.8867(4) 0.0331(4) 0.0310(11) Uani 1 1 d . U . . .
C10 C 0.6230(6) 0.2930(8) 0.4177(6) 0.085(3) Uani 1 1 d D U . . .
C25 C 0.3972(6) 0.7293(6) 0.2528(5) 0.085(3) Uani 1 1 d D U . . .
F5 F 1.0514(6) -0.0504(6) 0.1977(4) 0.113(2) Uani 1 1 d . U . . .
C21 C 0.6983(6) 0.5237(6) 0.4738(4) 0.0551(17) Uani 1 1 d . U . . .
C5 C 1.1187(6) -0.1299(6) 0.2776(6) 0.0582(18) Uani 1 1 d . U . . .
C1 C 0.9747(6) -0.3509(5) 0.4875(5) 0.0481(15) Uani 1 1 d . U . . .
C15 C 0.7753(8) 0.1745(6) 0.1461(5) 0.067(2) Uani 1 1 d . U . . .
C14 C 0.7729(6) 0.1118(7) 0.2448(5) 0.0586(17) Uani 1 1 d . U . . .
F6 F 1.1741(4) -0.0878(5) 0.2813(5) 0.094(2) Uani 1 1 d . U . . .
F4 F 1.1559(4) -0.2017(4) 0.2501(4) 0.0719(14) Uani 1 1 d . U . . .
F24 F 0.3457(3) 0.8172(5) 0.2081(4) 0.116(3) Uani 1 1 d . U . . .
F22B F 0.3595(6) 0.6657(8) 0.3105(6) 0.097(4) Uani 0.592(16) 1 d D U P D 2
F23 F 0.3860(6) 0.6851(8) 0.1974(6) 0.157(3) Uani 1 1 d D U . . .
F14 F 0.5891(8) -0.0443(13) 0.4477(5) 0.217(6) Uani 1 1 d D U . . .
C49A C 0.8811(9) 0.5171(11) -0.2916(9) 0.047(2) Uani 0.5 1 d D U P A 2
H49A H 0.8968 0.5674 -0.2831 0.071 Uiso 0.5 1 calc DR U P A 2
H49B H 0.8546 0.5428 -0.3527 0.071 Uiso 0.5 1 calc R U P A 2
H49C H 0.9386 0.4540 -0.2773 0.071 Uiso 0.5 1 calc R U P A 2
C50A C 0.7975(10) 0.4081(10) -0.2429(9) 0.046(3) Uani 0.5 1 d . U P A 2
H50A H 0.8607 0.3529 -0.2324 0.069 Uiso 0.5 1 calc R U P A 2
H50B H 0.7689 0.4318 -0.3030 0.069 Uiso 0.5 1 calc R U P A 2
H50C H 0.7578 0.3836 -0.2019 0.069 Uiso 0.5 1 calc R U P A 2
C49B C 0.8659(13) 0.4544(13) -0.2877(10) 0.066(4) Uani 0.5 1 d . U P A 1
H49D H 0.9146 0.4800 -0.3010 0.099 Uiso 0.5 1 calc R U P A 1
H49E H 0.8271 0.4750 -0.3422 0.099 Uiso 0.5 1 calc R U P A 1
H49F H 0.8963 0.3803 -0.2587 0.099 Uiso 0.5 1 calc R U P A 1
C50B C 0.7411(12) 0.4364(10) -0.1983(13) 0.072(4) Uani 0.5 1 d D U P A 1
H50D H 0.7816 0.3635 -0.1715 0.108 Uiso 0.5 1 calc R U P A 1
H50E H 0.6993 0.4516 -0.2488 0.108 Uiso 0.5 1 calc R U P A 1
H50F H 0.7028 0.4572 -0.1554 0.108 Uiso 0.5 1 calc DR U P A 1
O0AA O 0.9274(3) 0.3773(3) -0.1004(3) 0.0328(8) Uani 1 1 d . U . . .
F22A F 0.3598(8) 0.7171(10) 0.3362(6) 0.058(3) Uani 0.408(16) 1 d D U P D 1
F12A F 0.6524(18) 0.335(2) 0.4653(19) 0.127(9) Uani 0.17(2) 1 d D U P B 1
F27A F 0.5308(7) 0.5151(9) 0.0875(12) 0.101(4) Uani 0.74(2) 1 d . U P C 2

loop_
_atom_site_aniso_label
_atom_site_aniso_U_11
_atom_site_aniso_U_22
_atom_site_aniso_U_33
_atom_site_aniso_U_23
_atom_site_aniso_U_13
_atom_site_aniso_U_12
Dy1 0.03150(14) 0.02276(13) 0.02048(13) -0.00705(9) 0.00485(9) -0.01307(9)
Cu3 0.0263(3) 0.0327(3) 0.0176(3) -0.0073(2) 0.0049(2) -0.0157(2)
O7 0.0336(17) 0.0141(14) 0.0145(15) 0.0004(12) 0.0014(12) -0.0106(13)
C9 0.040(3) 0.081(4) 0.075(5) -0.051(4) 0.012(3) -0.020(3)
C8 0.043(4) 0.114(6) 0.066(5) -0.050(4) 0.017(3) -0.029(4)
C6 0.065(5) 0.148(9) 0.066(5) -0.054(5) 0.034(4) -0.071(6)
N5 0.034(2) 0.027(2) 0.023(2) -0.0139(17) 0.0011(16) -0.0094(17)
C34 0.027(2) 0.0153(19) 0.014(2) -0.0026(16) 0.0034(16) -0.0086(17)
O12 0.0260(15) 0.0231(15) 0.0138(14) -0.0059(13) 0.0058(12) -0.0121(13)
F31 0.091(3) 0.052(2) 0.032(2) -0.0038(18) 0.008(2) -0.024(2)
O11 0.0282(17) 0.037(2) 0.0204(17) -0.0059(15) 0.0012(13) -0.0148(15)
C31 0.026(2) 0.0125(18) 0.0105(18) -0.0004(15) 0.0024(16) -0.0053(16)
C44 0.036(3) 0.022(2) 0.016(2) -0.0064(18) 0.0006(18) -0.0090(19)
F30 0.082(3) 0.059(3) 0.054(3) -0.019(2) -0.016(2) 0.028(2)
O10 0.038(2) 0.035(2) 0.037(2) -0.0144(17) 0.0041(17) -0.0182(17)
C29 0.024(2) 0.044(3) 0.024(2) -0.012(2) 0.0005(19) -0.007(2)
O4 0.036(2) 0.040(2) 0.053(3) -0.024(2) 0.0096(19) -0.0092(18)
F7 0.063(3) 0.149(6) 0.052(3) -0.004(3) 0.014(2) -0.053(3)
C36 0.030(2) 0.017(2) 0.016(2) -0.0062(17) 0.0048(17) -0.0103(17)
C26 0.080(5) 0.066(4) 0.074(5) -0.041(4) 0.007(4) -0.040(4)
C35 0.027(2) 0.0164(19) 0.0115(19) -0.0047(16) 0.0031(16) -0.0076(17)
F9 0.127(6) 0.145(7) 0.132(7) -0.039(5) 0.075(5) -0.019(5)
F11 0.100(5) 0.118(6) 0.126(5) -0.040(5) -0.023(4) -0.004(4)
N2 0.0243(18) 0.0177(17) 0.0164(18) -0.0070(14) 0.0049(14) -0.0097(14)
O14 0.089(4) 0.039(3) 0.042(3) -0.024(2) -0.022(3) 0.022(3)
N3 0.031(2) 0.0149(17) 0.0204(19) -0.0069(15) 0.0085(15) -0.0105(15)
C17 0.040(3) 0.016(2) 0.012(2) -0.0021(17) 0.0056(18) -0.0073(19)
N1 0.033(2) 0.0120(16) 0.0126(17) -0.0024(14) 0.0032(15) -0.0073(15)
N4 0.053(3) 0.032(2) 0.031(2) -0.014(2) -0.009(2) 0.007(2)
C32 0.023(2) 0.0142(18) 0.0126(19) -0.0034(16) 0.0024(15) -0.0061(16)
C45 0.043(2) 0.0396(16) 0.032(2) -0.0194(19) -0.0064(18) -0.0103(14)
O1 0.052(2) 0.0279(18) 0.031(2) -0.0128(16) 0.0097(17) -0.0234(17)
O13 0.050(2) 0.0255(18) 0.0242(18) -0.0108(15) 0.0223(16) -0.0201(17)
C46B 0.0391(17) 0.0386(15) 0.0347(15) -0.0176(11) 0.0030(10) -0.0138(10)
C28 0.032(3) 0.058(3) 0.041(3) -0.028(3) -0.002(2) -0.015(3)
C37 0.0190(19) 0.0150(18) 0.016(2) -0.0052(16) 0.0032(15) -0.0051(16)
O3 0.047(2) 0.068(3) 0.029(2) -0.017(2) 0.0094(17) -0.034(2)
F29 0.078(3) 0.090(4) 0.042(2) -0.017(2) -0.033(2) -0.009(3)
C48A 0.121(6) 0.068(5) 0.050(7) -0.013(5) 0.048(6) -0.046(6)
F28 0.143(5) 0.107(4) 0.090(4) -0.071(4) 0.031(4) -0.077(4)
F3 0.084(3) 0.070(3) 0.087(4) -0.023(3) 0.011(3) -0.056(3)
C38 0.031(2) 0.021(2) 0.023(2) -0.0118(18) 0.0064(18) -0.0131(18)
C20 0.038(3) 0.017(2) 0.017(2) -0.0079(17) 0.0083(18) -0.0068(19)
C22 0.051(3) 0.038(3) 0.025(3) -0.012(2) 0.014(2) -0.021(3)
O8 0.042(2) 0.057(3) 0.0221(18) -0.0079(18) 0.0087(16) -0.030(2)
C24 0.035(3) 0.032(3) 0.051(4) -0.008(3) 0.016(2) -0.013(2)
O9 0.0281(18) 0.039(2) 0.034(2) -0.0087(17) 0.0076(15) -0.0151(16)
F19 0.070(3) 0.069(3) 0.041(2) 0.002(2) 0.000(2) -0.012(2)
F20 0.083(3) 0.097(4) 0.039(2) 0.009(2) 0.024(2) -0.037(3)
F16 0.182(7) 0.084(4) 0.075(4) -0.042(3) 0.022(4) -0.050(4)
F21 0.161(6) 0.116(5) 0.030(2) -0.019(3) -0.001(3) -0.083(5)
C4 0.039(3) 0.035(3) 0.036(3) -0.018(2) 0.011(2) -0.017(2)
O2 0.042(2) 0.0234(17) 0.031(2) -0.0115(15) 0.0134(16) -0.0133(15)
F12B 0.067(4) 0.054(4) 0.264(18) -0.075(7) -0.014(6) 0.002(3)
C27 0.039(3) 0.049(3) 0.044(3) -0.028(3) 0.008(2) -0.022(3)
C33 0.021(2) 0.0138(18) 0.016(2) -0.0049(16) 0.0053(16) -0.0072(16)
C19 0.039(3) 0.0125(19) 0.020(2) -0.0043(17) 0.0077(19) -0.0064(18)
C18 0.030(2) 0.0129(18) 0.016(2) -0.0024(16) -0.0001(17) -0.0083(17)
C47 0.092(4) 0.047(3) 0.062(4) -0.018(2) -0.045(3) -0.002(3)
C46A 0.0384(17) 0.0392(17) 0.0373(17) -0.0169(11) 0.0039(10) -0.0150(10)
F26 0.178(6) 0.054(3) 0.109(4) -0.031(3) -0.025(5) -0.047(4)
C43 0.055(4) 0.030(3) 0.070(5) -0.031(3) 0.037(3) -0.018(3)
C40 0.100(5) 0.028(3) 0.038(3) -0.012(3) 0.003(3) 0.008(3)
C3 0.047(3) 0.031(3) 0.041(3) -0.019(2) 0.007(2) -0.018(2)
F2 0.089(3) 0.037(2) 0.052(2) -0.0068(18) 0.010(2) -0.036(2)
O5 0.045(2) 0.063(3) 0.038(2) -0.019(2) 0.0048(18) -0.031(2)
F8 0.112(5) 0.114(5) 0.146(7) 0.002(4) -0.019(4) -0.083(5)
F1 0.146(5) 0.060(3) 0.090(4) -0.053(3) 0.058(4) -0.069(3)
C12 0.063(4) 0.107(7) 0.057(4) -0.046(4) 0.013(3) -0.037(5)
C11 0.077(4) 0.175(7) 0.103(6) -0.062(5) 0.019(5) -0.069(4)
F15 0.091(5) 0.202(10) 0.382(17) -0.090(9) 0.025(8) -0.040(5)
C30 0.048(3) 0.052(4) 0.029(3) -0.014(3) -0.009(3) 0.000(3)
F10 0.070(4) 0.177(8) 0.199(9) -0.101(8) 0.043(5) 0.011(4)
C23 0.043(3) 0.036(3) 0.049(3) -0.006(3) 0.022(3) -0.016(3)
C42 0.087(5) 0.055(4) 0.037(3) -0.003(3) -0.016(3) -0.051(4)
O6 0.041(2) 0.046(2) 0.0262(19) -0.0103(17) 0.0000(16) -0.0191(18)
F27 0.081(4) 0.081(4) 0.081(4) -0.0318(17) 0.0111(12) -0.0355(19)
F18 0.116(5) 0.067(3) 0.076(4) 0.003(3) -0.026(3) -0.051(3)
C48B 0.054(4) 0.193(15) 0.093(10) -0.093(8) 0.034(7) -0.075(6)
F17 0.126(5) 0.106(5) 0.076(4) 0.001(3) -0.045(4) -0.053(4)
C16 0.035(2) 0.017(2) 0.017(2) -0.0060(17) 0.0075(18) -0.0056(18)
C2 0.051(3) 0.030(3) 0.031(3) -0.013(2) 0.003(2) -0.022(2)
C13 0.049(4) 0.102(7) 0.054(4) -0.029(4) -0.009(3) -0.019(4)
C7 0.056(4) 0.118(6) 0.050(4) -0.042(4) 0.020(3) -0.057(4)
C41 0.100(6) 0.104(6) 0.078(5) -0.064(5) 0.058(5) -0.091(5)
F13 0.160(6) 0.229(7) 0.171(6) -0.115(6) 0.052(5) -0.130(6)
C39 0.047(3) 0.017(2) 0.031(3) -0.011(2) 0.013(2) -0.015(2)
C10 0.040(4) 0.070(5) 0.128(7) -0.053(5) 0.005(4) 0.004(3)
C25 0.037(4) 0.087(6) 0.088(6) 0.004(5) 0.015(4) -0.024(4)
F5 0.126(5) 0.121(5) 0.063(3) -0.008(3) 0.034(3) -0.056(4)
C21 0.072(5) 0.063(4) 0.023(3) -0.007(3) 0.014(3) -0.032(4)
C5 0.070(5) 0.066(4) 0.079(5) -0.051(4) 0.045(4) -0.049(4)
C1 0.076(4) 0.040(3) 0.048(4) -0.023(3) 0.021(3) -0.039(3)
C15 0.117(6) 0.045(4) 0.036(3) -0.006(3) -0.024(3) -0.036(4)
C14 0.059(4) 0.063(5) 0.045(3) -0.021(3) -0.004(3) -0.017(3)
F6 0.095(4) 0.149(5) 0.140(5) -0.116(5) 0.081(4) -0.099(4)
F4 0.077(3) 0.098(4) 0.091(3) -0.074(3) 0.053(3) -0.054(3)
F24 0.037(2) 0.097(4) 0.103(4) 0.044(3) 0.013(3) -0.002(2)
F22B 0.051(4) 0.085(6) 0.116(6) 0.022(5) -0.005(4) -0.050(4)
F23 0.100(5) 0.215(7) 0.195(6) -0.093(6) 0.005(4) -0.091(5)
F14 0.181(9) 0.439(19) 0.106(6) -0.087(8) 0.052(6) -0.224(11)
C49A 0.043(5) 0.067(8) 0.038(5) -0.036(6) 0.003(4) -0.014(4)
C50A 0.048(6) 0.042(3) 0.045(7) -0.030(5) -0.009(5) -0.004(4)
C49B 0.079(7) 0.055(8) 0.039(6) -0.034(6) -0.015(4) 0.012(5)
C50B 0.085(7) 0.052(3) 0.089(8) -0.022(6) -0.019(5) -0.041(5)
O0AA 0.0330(19) 0.0253(18) 0.034(2) -0.0148(16) -0.0046(15) -0.0034(15)
F22A 0.055(3) 0.058(3) 0.059(3) -0.0196(15) 0.0097(11) -0.0257(16)
F12A 0.150(13) 0.108(11) 0.131(14) -0.064(10) 0.016(8) -0.045(10)
F27A 0.093(4) 0.106(6) 0.160(10) -0.070(6) 0.036(4) -0.081(4)

loop_
_atom_type_symbol
_atom_type_description
_atom_type_scat_dispersion_real
_atom_type_scat_dispersion_imag
_atom_type_scat_source
C C 0.0030 0.0020 'International Tables Vol C Tables 4.2.6.8 and 6.1.1.4'
H H 0.0000 0.0000 'International Tables Vol C Tables 4.2.6.8 and 6.1.1.4'
Cu Cu 0.3200 1.2650 'International Tables Vol C Tables 4.2.6.8 and 6.1.1.4'
Dy Dy -0.1890 4.4100 'International Tables Vol C Tables 4.2.6.8 and 6.1.1.4'
F F 0.0170 0.0100 'International Tables Vol C Tables 4.2.6.8 and 6.1.1.4'
N N 0.0060 0.0030 'International Tables Vol C Tables 4.2.6.8 and 6.1.1.4'
O O 0.0110 0.0060 'International Tables Vol C Tables 4.2.6.8 and 6.1.1.4'

loop_
_geom_angle_atom_site_label_1
_geom_angle_atom_site_label_2
_geom_angle_atom_site_label_3
_geom_angle
_geom_angle_site_symmetry_1
_geom_angle_site_symmetry_3
O3 Dy1 O5 73.80(15) . .
O3 Dy1 O2 151.62(16) . .
O5 Dy1 O2 113.98(15) . .
O3 Dy1 O6 136.05(16) . .
O5 Dy1 O6 72.10(15) . .
O2 Dy1 O6 69.81(14) . .
O3 Dy1 O4 71.93(17) . .
O5 Dy1 O4 77.42(17) . .
O2 Dy1 O4 135.59(15) . .
O6 Dy1 O4 74.26(16) . .
O3 Dy1 O7 113.29(14) . .
O5 Dy1 O7 148.62(15) . .
O2 Dy1 O7 75.07(12) . .
O6 Dy1 O7 84.44(13) . .
O4 Dy1 O7 76.32(14) . .
O3 Dy1 O1 85.85(16) . .
O5 Dy1 O1 71.96(16) . .
O2 Dy1 O1 72.02(13) . .
O6 Dy1 O1 108.62(14) . .
O4 Dy1 O1 146.18(15) . .
O7 Dy1 O1 137.05(13) . .
O3 Dy1 O7 78.36(14) . 2_756
O5 Dy1 O7 140.36(14) . 2_756
O2 Dy1 O7 79.93(13) . 2_756
O6 Dy1 O7 144.16(13) . 2_756
O4 Dy1 O7 119.68(14) . 2_756
O7 Dy1 O7 69.20(12) . 2_756
O1 Dy1 O7 78.46(12) . 2_756
O3 Dy1 Dy1 96.70(11) . 2_756
O5 Dy1 Dy1 170.47(11) . 2_756
O2 Dy1 Dy1 74.78(10) . 2_756
O6 Dy1 Dy1 115.78(10) . 2_756
O4 Dy1 Dy1 99.10(11) . 2_756
O7 Dy1 Dy1 34.70(8) . 2_756
O1 Dy1 Dy1 108.76(10) . 2_756
O7 Dy1 Dy1 34.50(8) 2_756 2_756
O8 Cu3 O11 176.92(17) . .
O8 Cu3 O12 84.05(15) . .
O11 Cu3 O12 93.14(14) . .
O8 Cu3 O9 92.95(17) . .
O11 Cu3 O9 89.44(16) . .
O12 Cu3 O9 164.83(16) . .
O8 Cu3 O10 94.19(18) . .
O11 Cu3 O10 87.86(16) . .
O12 Cu3 O10 108.07(14) . .
O9 Cu3 O10 86.95(16) . .
C18 O7 Dy1 123.4(3) . .
C18 O7 Dy1 124.9(3) . 2_756
Dy1 O7 Dy1 110.80(12) . 2_756
O4 C9 C8 127.6(9) . .
O4 C9 C10 115.5(8) . .
C8 C9 C10 116.8(7) . .
C9 C8 C7 119.9(7) . .
C9 C8 H8 120.1 . .
C7 C8 H8 120.1 . .
F8 C6 F9 93.8(8) . .
F8 C6 F7 111.4(8) . .
F9 C6 F7 100.3(7) . .
F8 C6 C7 121.4(8) . .
F9 C6 C7 116.7(9) . .
F7 C6 C7 110.5(6) . .
O0AA N5 C44 127.2(4) . .
O0AA N5 C45 122.3(4) . .
C44 N5 C45 110.4(4) . .
C33 C34 C35 119.5(4) . .
C33 C34 H34 120.3 . .
C35 C34 H34 120.3 . .
N2 O12 Cu3 119.0(3) . .
C29 O11 Cu3 124.5(4) . .
C32 C31 C36 122.2(4) . .
C32 C31 N1 118.8(4) . .
C36 C31 N1 118.9(4) . .
N4 C44 N5 109.8(4) . .
N4 C44 C35 125.0(4) . .
N5 C44 C35 125.1(4) . .
C27 O10 Cu3 118.7(4) . .
O11 C29 C28 129.6(5) . .
O11 C29 C30 110.9(6) . .
C28 C29 C30 119.5(5) . .
C9 O4 Dy1 134.7(6) . .
C31 C36 C35 118.4(4) . .
C31 C36 H36 120.8 . .
C35 C36 H36 120.8 . .
F27A C26 F26 116.0(10) . .
F27A C26 F28 101.0(9) . .
F26 C26 F28 101.8(7) . .
F26 C26 F27 87.4(13) . .
F28 C26 F27 127.5(14) . .
F27A C26 C27 112.3(8) . .
F26 C26 C27 112.5(7) . .
F28 C26 C27 112.1(7) . .
F27 C26 C27 111.3(13) . .
C34 C35 C36 120.4(4) . .
C34 C35 C44 119.8(4) . .
C36 C35 C44 119.6(4) . .
O12 N2 C37 124.5(4) . .
O12 N2 C38 120.9(3) . .
C37 N2 C38 114.6(4) . .
O13 N3 C37 126.1(4) . .
O13 N3 C39 121.0(4) . .
C37 N3 C39 112.9(4) . .
C16 C17 C18 120.1(4) . .
C16 C17 H17 120.0 . .
C18 C17 H17 120.0 . .
C16 N1 C20 120.7(4) . .
C16 N1 C31 119.3(4) . .
C20 N1 C31 119.9(4) . .
O14 N4 C44 126.5(5) . .
O14 N4 C46B 121.0(6) . .
C44 N4 C46B 110.3(6) . .
O14 N4 C46A 119.8(6) . .
C44 N4 C46A 111.0(6) . .
C31 C32 C33 118.6(4) . .
C31 C32 H32 120.7 . .
C33 C32 H32 120.7 . .
C49B C45 N5 114.1(7) . .
N5 C45 C50A 114.1(7) . .
C49B C45 C46A 136.7(9) . .
N5 C45 C46A 104.7(6) . .
N5 C45 C46B 101.2(6) . .
C50A C45 C46B 141.9(8) . .
C49B C45 C50B 105.8(11) . .
N5 C45 C50B 99.2(8) . .
C46A C45 C50B 85.4(8) . .
N5 C45 C49A 100.3(6) . .
C50A C45 C49A 102.7(8) . .
C46B C45 C49A 83.8(8) . .
C2 O1 Dy1 133.3(4) . .
C47 C46B N4 112.6(9) . .
C47 C46B C45 122.2(9) . .
N4 C46B C45 99.4(8) . .
C47 C46B C48A 94.3(12) . .
N4 C46B C48A 110.0(11) . .
C45 C46B C48A 118.7(10) . .
C29 C28 C27 122.6(5) . .
C29 C28 H28 118.7 . .
C27 C28 H28 118.7 . .
N2 C37 N3 108.8(4) . .
N2 C37 C33 125.2(4) . .
N3 C37 C33 126.0(4) . .
C7 O3 Dy1 133.2(5) . .
C46B C48A H48A 109.5 . .
C46B C48A H48B 109.5 . .
H48A C48A H48B 109.5 . .
C46B C48A H48C 109.5 . .
H48A C48A H48C 109.5 . .
H48B C48A H48C 109.5 . .
N2 C38 C42 107.2(4) . .
N2 C38 C43 108.4(4) . .
C42 C38 C43 109.3(5) . .
N2 C38 C39 101.4(3) . .
C42 C38 C39 115.0(5) . .
C43 C38 C39 114.8(5) . .
N1 C20 C19 121.0(4) . .
N1 C20 H20 119.5 . .
C19 C20 H20 119.5 . .
O8 C22 C23 128.9(6) . .
O8 C22 C21 111.7(6) . .
C23 C22 C21 119.4(6) . .
C22 O8 Cu3 123.8(4) . .
O9 C24 C23 128.6(6) . .
O9 C24 C25 111.0(6) . .
C23 C24 C25 120.3(6) . .
C24 O9 Cu3 122.8(4) . .
O2 C4 C3 127.4(5) . .
O2 C4 C5 114.1(5) . .
C3 C4 C5 118.5(5) . .
C4 O2 Dy1 135.4(4) . .
O10 C27 C28 128.4(6) . .
O10 C27 C26 115.5(6) . .
C28 C27 C26 116.2(6) . .
C34 C33 C32 120.8(4) . .
C34 C33 C37 120.0(4) . .
C32 C33 C37 119.2(4) . .
C20 C19 C18 120.3(4) . .
C20 C19 H19 119.9 . .
C18 C19 H19 119.9 . .
O7 C18 C19 121.7(4) . .
O7 C18 C17 120.6(4) . .
C19 C18 C17 117.7(4) . .
C46B C47 H47D 109.5 . .
C46B C47 H47E 109.5 . .
H47D C47 H47E 109.5 . .
C46B C47 H47F 109.5 . .
H47D C47 H47F 109.5 . .
H47E C47 H47F 109.5 . .
C46A C47 H47A 109.5 . .
C46A C47 H47B 109.5 . .
H47A C47 H47B 109.5 . .
C46A C47 H47C 109.5 . .
H47A C47 H47C 109.5 . .
H47B C47 H47C 109.5 . .
C47 C46A C45 126.6(10) . .
C47 C46A C48B 96.9(11) . .
C45 C46A C48B 116.0(10) . .
C47 C46A N4 110.5(8) . .
C45 C46A N4 97.9(7) . .
C48B C46A N4 108.4(10) . .
C38 C43 H43A 109.5 . .
C38 C43 H43B 109.5 . .
H43A C43 H43B 109.5 . .
C38 C43 H43C 109.5 . .
H43A C43 H43C 109.5 . .
H43B C43 H43C 109.5 . .
C39 C40 H40A 109.5 . .
C39 C40 H40B 109.5 . .
H40A C40 H40B 109.5 . .
C39 C40 H40C 109.5 . .
H40A C40 H40C 109.5 . .
H40B C40 H40C 109.5 . .
C2 C3 C4 120.3(5) . .
C2 C3 H3 119.9 . .
C4 C3 H3 119.9 . .
C12 O5 Dy1 135.0(5) . .
O5 C12 C13 129.5(8) . .
O5 C12 C11 117.2(8) . .
C13 C12 C11 113.2(8) . .
F13 C11 F14 104.6(9) . .
F13 C11 F15 96.7(10) . .
F14 C11 F15 101.2(11) . .
F13 C11 C12 114.8(7) . .
F14 C11 C12 118.7(7) . .
F15 C11 C12 117.6(9) . .
F31 C30 F30 107.2(7) . .
F31 C30 F29 108.2(6) . .
F30 C30 F29 107.3(6) . .
F31 C30 C29 110.7(5) . .
F30 C30 C29 110.5(5) . .
F29 C30 C29 112.7(7) . .
C22 C23 C24 121.5(6) . .
C22 C23 H23 119.2 . .
C24 C23 H23 119.2 . .
C38 C42 H42A 109.5 . .
C38 C42 H42B 109.5 . .
H42A C42 H42B 109.5 . .
C38 C42 H42C 109.5 . .
H42A C42 H42C 109.5 . .
H42B C42 H42C 109.5 . .
C14 O6 Dy1 135.0(5) . .
C46A C48B H48D 109.5 . .
C46A C48B H48E 109.5 . .
H48D C48B H48E 109.5 . .
C46A C48B H48F 109.5 . .
H48D C48B H48F 109.5 . .
H48E C48B H48F 109.5 . .
N1 C16 C17 120.2(4) . .
N1 C16 H16 119.9 . .
C17 C16 H16 119.9 . .
O1 C2 C3 129.3(5) . .
O1 C2 C1 113.3(5) . .
C3 C2 C1 117.4(5) . .
C14 C13 C12 119.2(7) . .
C14 C13 H13 120.4 . .
C12 C13 H13 120.4 . .
O3 C7 C8 128.2(8) . .
O3 C7 C6 118.1(9) . .
C8 C7 C6 113.6(8) . .
C39 C41 H41A 109.5 . .
C39 C41 H41B 109.5 . .
H41A C41 H41B 109.5 . .
C39 C41 H41C 109.5 . .
H41A C41 H41C 109.5 . .
H41B C41 H41C 109.5 . .
N3 C39 C40 106.3(5) . .
N3 C39 C41 106.1(5) . .
C40 C39 C41 112.5(7) . .
N3 C39 C38 102.0(4) . .
C40 C39 C38 114.7(5) . .
C41 C39 C38 113.9(5) . .
F10 C10 F12B 113.3(9) . .
F10 C10 F11 101.3(8) . .
F12B C10 F11 102.4(11) . .
F10 C10 F12A 84.5(11) . .
F11 C10 F12A 144.7(17) . .
F10 C10 C9 116.2(10) . .
F12B C10 C9 113.3(7) . .
F11 C10 C9 108.4(7) . .
F12A C10 C9 99.5(13) . .
F24 C25 F22B 120.2(7) . .
F24 C25 F23 98.7(9) . .
F22B C25 F23 82.1(4) . .
F24 C25 F22A 101.1(8) . .
F23 C25 F22A 124.3(6) . .
F24 C25 C24 120.9(6) . .
F22B C25 C24 115.7(7) . .
F23 C25 C24 106.4(6) . .
F22A C25 C24 106.6(7) . .
F20 C21 F21 107.9(6) . .
F20 C21 F19 107.0(7) . .
F21 C21 F19 107.9(7) . .
F20 C21 C22 112.8(7) . .
F21 C21 C22 110.5(6) . .
F19 C21 C22 110.6(5) . .
F4 C5 F6 113.9(6) . .
F4 C5 F5 98.6(7) . .
F6 C5 F5 100.7(7) . .
F4 C5 C4 118.2(6) . .
F6 C5 C4 115.4(6) . .
F5 C5 C4 106.3(6) . .
F3 C1 F2 107.8(6) . .
F3 C1 F1 107.4(6) . .
F2 C1 F1 107.3(6) . .
F3 C1 C2 112.2(6) . .
F2 C1 C2 110.1(5) . .
F1 C1 C2 111.9(5) . .
F18 C15 F17 107.3(7) . .
F18 C15 F16 105.5(9) . .
F17 C15 F16 107.6(7) . .
F18 C15 C14 115.5(6) . .
F17 C15 C14 112.1(9) . .
F16 C15 C14 108.3(7) . .
O6 C14 C13 127.6(8) . .
O6 C14 C15 115.2(8) . .
C13 C14 C15 117.0(7) . .
C45 C49A H49A 109.5 . .
C45 C49A H49B 109.5 . .
H49A C49A H49B 109.5 . .
C45 C49A H49C 109.5 . .
H49A C49A H49C 109.5 . .
H49B C49A H49C 109.5 . .
C45 C50A H50A 109.5 . .
C45 C50A H50B 109.5 . .
H50A C50A H50B 109.5 . .
C45 C50A H50C 109.5 . .
H50A C50A H50C 109.5 . .
H50B C50A H50C 109.5 . .
C45 C49B H49D 109.5 . .
C45 C49B H49E 109.5 . .
H49D C49B H49E 109.5 . .
C45 C49B H49F 109.5 . .
H49D C49B H49F 109.5 . .
H49E C49B H49F 109.5 . .
C45 C50B H50D 109.5 . .
C45 C50B H50E 109.5 . .
H50D C50B H50E 109.5 . .
C45 C50B H50F 109.5 . .
H50D C50B H50F 109.5 . .
H50E C50B H50F 109.5 . .

loop_
_geom_bond_atom_site_label_1
_geom_bond_atom_site_label_2
_geom_bond_distance
_geom_bond_site_symmetry_2
Dy1 O3 2.314(4) .
Dy1 O5 2.346(4) .
Dy1 O2 2.347(4) .
Dy1 O6 2.349(4) .
Dy1 O4 2.349(4) .
Dy1 O7 2.357(3) .
Dy1 O1 2.366(4) .
Dy1 O7 2.369(3) 2_756
Dy1 Dy1 3.8906(5) 2_756
Cu3 O8 1.920(4) .
Cu3 O11 1.921(4) .
Cu3 O12 1.937(3) .
Cu3 O9 1.958(4) .
Cu3 O10 2.228(4) .
O7 C18 1.313(5) .
O7 Dy1 2.369(3) 2_756
C9 O4 1.229(8) .
C9 C8 1.368(13) .
C9 C10 1.539(12) .
C8 C7 1.396(14) .
C8 H8 0.9300 .
C6 F8 1.212(11) .
C6 F9 1.342(12) .
C6 F7 1.3793(10) .
C6 C7 1.462(11) .
N5 O0AA 1.269(6) .
N5 C44 1.349(6) .
N5 C45 1.498(7) .
C34 C33 1.390(6) .
C34 C35 1.394(6) .
C34 H34 0.9300 .
O12 N2 1.307(5) .
F31 C30 1.319(9) .
O11 C29 1.275(7) .
C31 C32 1.373(6) .
C31 C36 1.395(6) .
C31 N1 1.449(5) .
C44 N4 1.333(7) .
C44 C35 1.464(6) .
F30 C30 1.332(8) .
O10 C27 1.221(7) .
C29 C28 1.360(9) .
C29 C30 1.539(9) .
C36 C35 1.400(6) .
C36 H36 0.9300 .
C26 F27A 1.289(12) .
C26 F26 1.319(11) .
C26 F28 1.330(10) .
C26 F27 1.3798(10) .
C26 C27 1.535(9) .
F11 C10 1.3794(10) .
N2 C37 1.328(6) .
N2 C38 1.490(6) .
O14 N4 1.274(6) .
N3 O13 1.260(5) .
N3 C37 1.347(6) .
N3 C39 1.504(6) .
C17 C16 1.381(6) .
C17 C18 1.408(6) .
C17 H17 0.9300 .
N1 C16 1.354(6) .
N1 C20 1.356(6) .
N4 C46B 1.500(13) .
N4 C46A 1.565(13) .
C32 C33 1.402(6) .
C32 H32 0.9300 .
C45 C49B 1.447(15) .
C45 C50A 1.514(13) .
C45 C46A 1.522(13) .
C45 C46B 1.553(13) .
C45 C50B 1.557(17) .
C45 C49A 1.561(15) .
O1 C2 1.251(7) .
C46B C47 1.439(14) .
C46B C48A 1.58(2) .
C28 C27 1.420(10) .
C28 H28 0.9300 .
C37 C33 1.470(6) .
O3 C7 1.273(10) .
F29 C30 1.336(8) .
C48A H48A 0.9600 .
C48A H48B 0.9600 .
C48A H48C 0.9600 .
F3 C1 1.296(9) .
C38 C42 1.506(8) .
C38 C43 1.523(7) .
C38 C39 1.564(7) .
C20 C19 1.364(7) .
C20 H20 0.9300 .
C22 O8 1.261(7) .
C22 C23 1.364(9) .
C22 C21 1.550(9) .
C24 O9 1.255(7) .
C24 C23 1.379(10) .
C24 C25 1.497(10) .
F19 C21 1.319(9) .
F20 C21 1.315(8) .
F16 C15 1.339(11) .
F21 C21 1.318(10) .
C4 O2 1.231(7) .
C4 C3 1.398(8) .
C4 C5 1.513(9) .
F12B C10 1.293(14) .
C19 C18 1.399(7) .
C19 H19 0.9300 .
C47 C46A 1.410(14) .
C47 H47D 0.9600 .
C47 H47E 0.9600 .
C47 H47F 0.9600 .
C47 H47A 0.9600 .
C47 H47B 0.9600 .
C47 H47C 0.9600 .
C46A C48B 1.56(2) .
C43 H43A 0.9600 .
C43 H43B 0.9600 .
C43 H43C 0.9600 .
C40 C39 1.520(9) .
C40 H40A 0.9600 .
C40 H40B 0.9600 .
C40 H40C 0.9600 .
C3 C2 1.372(9) .
C3 H3 0.9300 .
F2 C1 1.315(8) .
O5 C12 1.187(10) .
F1 C1 1.337(8) .
C12 C13 1.406(13) .
C12 C11 1.456(8) .
C11 F13 1.3785(10) .
C11 F14 1.3788(10) .
C11 F15 1.3795(10) .
F10 C10 1.272(11) .
C23 H23 0.9300 .
C42 H42A 0.9600 .
C42 H42B 0.9600 .
C42 H42C 0.9600 .
O6 C14 1.235(9) .
F18 C15 1.302(10) .
C48B H48D 0.9600 .
C48B H48E 0.9600 .
C48B H48F 0.9600 .
F17 C15 1.325(11) .
C16 H16 0.9300 .
C2 C1 1.547(8) .
C13 C14 1.396(13) .
C13 H13 0.9300 .
C41 C39 1.522(9) .
C41 H41A 0.9600 .
C41 H41B 0.9600 .
C41 H41C 0.9600 .
C10 F12A 1.3800(10) .
C25 F24 1.191(9) .
C25 F22B 1.3788(10) .
C25 F23 1.3800(10) .
C25 F22A 1.431(8) .
F5 C5 1.461(12) .
C5 F4 1.266(8) .
C5 F6 1.279(8) .
C15 C14 1.541(11) .
C49A H49A 0.9600 .
C49A H49B 0.9600 .
C49A H49C 0.9600 .
C50A H50A 0.9600 .
C50A H50B 0.9600 .
C50A H50C 0.9600 .
C49B H49D 0.9600 .
C49B H49E 0.9600 .
C49B H49F 0.9600 .
C50B H50D 0.9600 .
C50B H50E 0.9600 .
C50B H50F 0.9600 .

loop_
_geom_torsion_atom_site_label_1
_geom_torsion_atom_site_label_2
_geom_torsion_atom_site_label_3
_geom_torsion_atom_site_label_4
_geom_torsion
_geom_torsion_site_symmetry_1
O4 C9 C8 C7 3.5(14) .
C10 C9 C8 C7 -174.9(8) .
O0AA N5 C44 N4 179.3(5) .
C45 N5 C44 N4 0.0(7) .
O0AA N5 C44 C35 -2.8(9) .
C45 N5 C44 C35 177.9(5) .
Cu3 O11 C29 C28 -20.4(8) .
Cu3 O11 C29 C30 161.3(4) .
C8 C9 O4 Dy1 15.8(13) .
C10 C9 O4 Dy1 -165.8(5) .
C32 C31 C36 C35 -2.5(7) .
N1 C31 C36 C35 174.4(4) .
C33 C34 C35 C36 -0.7(7) .
C33 C34 C35 C44 174.5(4) .
C31 C36 C35 C34 1.8(7) .
C31 C36 C35 C44 -173.4(4) .
N4 C44 C35 C34 -33.0(8) .
N5 C44 C35 C34 149.3(5) .
N4 C44 C35 C36 142.2(6) .
N5 C44 C35 C36 -35.4(8) .
Cu3 O12 N2 C37 -82.1(5) .
Cu3 O12 N2 C38 98.2(4) .
C32 C31 N1 C16 46.6(6) .
C36 C31 N1 C16 -130.4(5) .
C32 C31 N1 C20 -136.2(5) .
C36 C31 N1 C20 46.8(6) .
N5 C44 N4 O14 177.4(7) .
C35 C44 N4 O14 -0.6(11) .
N5 C44 N4 C46B -19.4(9) .
C35 C44 N4 C46B 162.6(7) .
N5 C44 N4 C46A 15.9(8) .
C35 C44 N4 C46A -162.0(7) .
C36 C31 C32 C33 2.0(7) .
N1 C31 C32 C33 -174.9(4) .
O0AA N5 C45 C49B -34.8(12) .
C44 N5 C45 C49B 144.5(10) .
O0AA N5 C45 C50A 33.3(10) .
C44 N5 C45 C50A -147.4(8) .
O0AA N5 C45 C46A 164.9(6) .
C44 N5 C45 C46A -15.8(8) .
O0AA N5 C45 C46B -161.4(6) .
C44 N5 C45 C46B 17.9(7) .
O0AA N5 C45 C50B 77.2(8) .
C44 N5 C45 C50B -103.5(8) .
O0AA N5 C45 C49A -75.8(7) .
C44 N5 C45 C49A 103.5(7) .
O14 N4 C46B C47 -35.8(14) .
C44 N4 C46B C47 160.0(9) .
O14 N4 C46B C45 -166.7(7) .
C44 N4 C46B C45 29.1(9) .
O14 N4 C46B C48A 68.0(13) .
C44 N4 C46B C48A -96.3(11) .
N5 C45 C46B C47 -150.6(10) .
C50A C45 C46B C47 7(2) .
C49A C45 C46B C47 110.1(12) .
N5 C45 C46B N4 -26.2(8) .
C50A C45 C46B N4 131.8(13) .
C49A C45 C46B N4 -125.5(8) .
N5 C45 C46B C48A 92.9(13) .
C50A C45 C46B C48A -109.2(17) .
C49A C45 C46B C48A -6.4(13) .
O11 C29 C28 C27 -3.6(10) .
C30 C29 C28 C27 174.6(6) .
O12 N2 C37 N3 177.5(4) .
C38 N2 C37 N3 -2.8(5) .
O12 N2 C37 C33 -0.3(7) .
C38 N2 C37 C33 179.4(4) .
O13 N3 C37 N2 179.4(4) .
C39 N3 C37 N2 -1.1(6) .
O13 N3 C37 C33 -2.8(8) .
C39 N3 C37 C33 176.7(4) .
O12 N2 C38 C42 64.0(6) .
C37 N2 C38 C42 -115.7(5) .
O12 N2 C38 C43 -53.9(6) .
C37 N2 C38 C43 126.4(5) .
O12 N2 C38 C39 -175.1(4) .
C37 N2 C38 C39 5.2(5) .
C16 N1 C20 C19 0.0(8) .
C31 N1 C20 C19 -177.1(5) .
C23 C22 O8 Cu3 -5.9(10) .
C21 C22 O8 Cu3 175.0(4) .
C23 C24 O9 Cu3 8.9(10) .
C25 C24 O9 Cu3 -172.9(4) .
C3 C4 O2 Dy1 -15.7(10) .
C5 C4 O2 Dy1 161.2(5) .
Cu3 O10 C27 C28 15.9(8) .
Cu3 O10 C27 C26 -164.5(5) .
C29 C28 C27 O10 3.7(10) .
C29 C28 C27 C26 -175.9(6) .
F27A C26 C27 O10 119.5(11) .
F26 C26 C27 O10 -13.6(10) .
F28 C26 C27 O10 -127.6(7) .
F27 C26 C27 O10 82.7(15) .
F27A C26 C27 C28 -60.8(12) .
F26 C26 C27 C28 166.1(7) .
F28 C26 C27 C28 52.1(9) .
F27 C26 C27 C28 -97.6(14) .
C35 C34 C33 C32 0.1(7) .
C35 C34 C33 C37 -177.2(4) .
C31 C32 C33 C34 -0.8(6) .
C31 C32 C33 C37 176.6(4) .
N2 C37 C33 C34 142.8(5) .
N3 C37 C33 C34 -34.7(7) .
N2 C37 C33 C32 -34.7(6) .
N3 C37 C33 C32 147.9(5) .
N1 C20 C19 C18 -1.4(8) .
Dy1 O7 C18 C19 -83.9(5) .
Dy1 O7 C18 C19 84.1(5) 2_756
Dy1 O7 C18 C17 94.2(5) .
Dy1 O7 C18 C17 -97.8(5) 2_756
C20 C19 C18 O7 180.0(5) .
C20 C19 C18 C17 1.8(8) .
C16 C17 C18 O7 -179.1(5) .
C16 C17 C18 C19 -0.9(7) .
C49B C45 C46A C47 -8(2) .
N5 C45 C46A C47 144.9(10) .
C50B C45 C46A C47 -116.8(13) .
C49B C45 C46A C48B 113.6(17) .
N5 C45 C46A C48B -93.1(11) .
C50B C45 C46A C48B 5.3(13) .
C49B C45 C46A N4 -131.4(15) .
N5 C45 C46A N4 21.9(8) .
C50B C45 C46A N4 120.3(9) .
O14 N4 C46A C47 39.1(13) .
C44 N4 C46A C47 -158.1(9) .
O14 N4 C46A C45 173.1(7) .
C44 N4 C46A C45 -24.0(9) .
O14 N4 C46A C48B -66.0(12) .
C44 N4 C46A C48B 96.9(10) .
O2 C4 C3 C2 3.4(10) .
C5 C4 C3 C2 -173.4(6) .
Dy1 O5 C12 C13 9.3(16) .
Dy1 O5 C12 C11 -165.9(5) .
O5 C12 C11 F13 -114.6(10) .
C13 C12 C11 F13 69.4(12) .
O5 C12 C11 F14 10.3(15) .
C13 C12 C11 F14 -165.8(11) .
O5 C12 C11 F15 132.6(12) .
C13 C12 C11 F15 -43.4(14) .
O11 C29 C30 F31 63.5(7) .
C28 C29 C30 F31 -115.0(7) .
O11 C29 C30 F30 -55.1(8) .
C28 C29 C30 F30 126.4(7) .
O11 C29 C30 F29 -175.2(5) .
C28 C29 C30 F29 6.3(8) .
O8 C22 C23 C24 -1.8(11) .
C21 C22 C23 C24 177.3(7) .
O9 C24 C23 C22 -0.1(12) .
C25 C24 C23 C22 -178.2(6) .
C20 N1 C16 C17 1.0(8) .
C31 N1 C16 C17 178.1(5) .
C18 C17 C16 N1 -0.5(8) .
Dy1 O1 C2 C3 10.7(10) .
Dy1 O1 C2 C1 -169.2(4) .
C4 C3 C2 O1 -1.2(10) .
C4 C3 C2 C1 178.7(6) .
O5 C12 C13 C14 3.6(17) .
C11 C12 C13 C14 179.0(8) .
Dy1 O3 C7 C8 -13.7(13) .
Dy1 O3 C7 C6 163.5(5) .
C9 C8 C7 O3 -4.5(14) .
C9 C8 C7 C6 178.3(8) .
F8 C6 C7 O3 -86.1(10) .
F9 C6 C7 O3 160.7(8) .
F7 C6 C7 O3 47.1(12) .
F8 C6 C7 C8 91.4(12) .
F9 C6 C7 C8 -21.8(11) .
F7 C6 C7 C8 -135.4(9) .
O13 N3 C39 C40 63.2(7) .
C37 N3 C39 C40 -116.3(6) .
O13 N3 C39 C41 -56.8(7) .
C37 N3 C39 C41 123.7(5) .
O13 N3 C39 C38 -176.3(4) .
C37 N3 C39 C38 4.2(5) .
N2 C38 C39 N3 -5.1(5) .
C42 C38 C39 N3 110.2(5) .
C43 C38 C39 N3 -121.8(5) .
N2 C38 C39 C40 109.4(6) .
C42 C38 C39 C40 -135.4(6) .
C43 C38 C39 C40 -7.3(7) .
N2 C38 C39 C41 -119.0(5) .
C42 C38 C39 C41 -3.7(7) .
C43 C38 C39 C41 124.4(6) .
O4 C9 C10 F10 178.4(8) .
C8 C9 C10 F10 -3.0(12) .
O4 C9 C10 F12B -47.7(12) .
C8 C9 C10 F12B 130.9(11) .
O4 C9 C10 F11 65.2(10) .
C8 C9 C10 F11 -116.2(9) .
O4 C9 C10 F12A -93.0(15) .
C8 C9 C10 F12A 85.6(16) .
O9 C24 C25 F24 -40.3(10) .
C23 C24 C25 F24 138.1(8) .
O9 C24 C25 F22B 159.8(7) .
C23 C24 C25 F22B -21.8(10) .
O9 C24 C25 F23 70.8(8) .
C23 C24 C25 F23 -110.8(8) .
O9 C24 C25 F22A -154.8(7) .
C23 C24 C25 F22A 23.7(9) .
O8 C22 C21 F20 -177.9(6) .
C23 C22 C21 F20 2.9(10) .
O8 C22 C21 F21 61.3(8) .
C23 C22 C21 F21 -117.9(8) .
O8 C22 C21 F19 -58.1(8) .
C23 C22 C21 F19 122.7(7) .
O2 C4 C5 F4 -176.8(7) .
C3 C4 C5 F4 0.4(11) .
O2 C4 C5 F6 43.4(10) .
C3 C4 C5 F6 -139.4(8) .
O2 C4 C5 F5 -67.3(7) .
C3 C4 C5 F5 109.9(7) .
O1 C2 C1 F3 53.0(8) .
C3 C2 C1 F3 -126.9(6) .
O1 C2 C1 F2 -67.0(8) .
C3 C2 C1 F2 113.1(6) .
O1 C2 C1 F1 173.8(6) .
C3 C2 C1 F1 -6.1(9) .
Dy1 O6 C14 C13 -5.3(14) .
Dy1 O6 C14 C15 179.0(5) .
C12 C13 C14 O6 -5.6(15) .
C12 C13 C14 C15 170.1(8) .
F18 C15 C14 O6 -35.3(12) .
F17 C15 C14 O6 -158.7(7) .
F16 C15 C14 O6 82.8(9) .
F18 C15 C14 C13 148.4(9) .
F17 C15 C14 C13 25.1(11) .
F16 C15 C14 C13 -93.5(10) .
